data_4304405
loop_
_publ_author_name
'Yuji Tooyama'
'Henrik Braband'
'Bernhard Spingler'
'Ulrich Abram'
'Roger Alberto'

_publ_section_title
;
High-Valent Technetium Complexes with the [99TcO3]+ Core from in Situ
Prepared Mixed Anhydrides of [99TcO4]- and Their Reactivities
;
_journal_name_full 'Inorganic Chemistry'
_journal_page_first 257
_journal_page_last 264
_journal_paper_doi 10.1021/ic701908q
_journal_volume 47
_journal_year 2008
_chemical_formula_moiety '[ReO3(tpzm*)]'
_chemical_formula_sum 'C16 H22 N6 O7 Re2'
_chemical_formula_weight 782.80
_chemical_name_common '[ReO3(tpzm*)]'
_chemical_name_systematic
;
(Tris((3,5-dimethyl)pyrazol-1-yl)methan)-trioxo-rhenium(VII) perrhenat
;
_space_group_IT_number 61
_symmetry_cell_setting orthorhombic
_symmetry_space_group_name_Hall '-P 2ac 2ab'
_symmetry_space_group_name_H-M 'P b c a'
_atom_sites_solution_hydrogens geom
_atom_sites_solution_primary direct
_atom_sites_solution_secondary difmap
_audit_creation_method SHELXL-97
_cell_angle_alpha 90.00
_cell_angle_beta 90.00
_cell_angle_gamma 90.00
_cell_formula_units_Z 8
_cell_length_a 15.2111(2)
_cell_length_b 12.8651(2)
_cell_length_c 22.0324(3)
_cell_measurement_reflns_used 14902
_cell_measurement_temperature 183(2)
_cell_measurement_theta_max 29.4481
_cell_measurement_theta_min 2.2768
_cell_volume 4311.57(11)
_computing_cell_refinement 'CrysAlis RED (Oxford, 2007)'
_computing_data_collection 'CrysAlis RED (Oxford, 2007)'
_computing_data_reduction 'CrysAlis RED (Oxford, 2007)'
_computing_molecular_graphics 'ORTEP-3 (Farrugia, 1997)'
_computing_publication_material 'SHELXL-97 (Sheldrick, 1997)'
_computing_structure_refinement 'SHELXL-97 (Sheldrick, 1997)'
_computing_structure_solution 'SIR-97 (Altomare, 1999)'
_diffrn_ambient_temperature 183(2)
_diffrn_detector_area_resol_mean 10.4498
_diffrn_measured_fraction_theta_full 0.991
_diffrn_measured_fraction_theta_max 0.991
_diffrn_measurement_device_type 'Xcalibur Ruby'
_diffrn_measurement_method '/o oscillation scan'
_diffrn_radiation_monochromator graphite
_diffrn_radiation_source 'Enhance (Mo) X-ray Source'
_diffrn_radiation_type MoK\a
_diffrn_radiation_wavelength 0.71073
_diffrn_reflns_av_R_equivalents 0.0475
_diffrn_reflns_av_sigmaI/netI 0.0422
_diffrn_reflns_limit_h_max 20
_diffrn_reflns_limit_h_min -19
_diffrn_reflns_limit_k_max 16
_diffrn_reflns_limit_k_min -16
_diffrn_reflns_limit_l_max 28
_diffrn_reflns_limit_l_min -28
_diffrn_reflns_number 43528
_diffrn_reflns_theta_full 27.88
_diffrn_reflns_theta_max 27.88
_diffrn_reflns_theta_min 2.28
_exptl_absorpt_coefficient_mu 11.271
_exptl_absorpt_correction_T_max 1.00000
_exptl_absorpt_correction_T_min 0.57106
_exptl_absorpt_correction_type multi-scan
_exptl_absorpt_process_details none
_exptl_crystal_colour colorless
_exptl_crystal_density_diffrn 2.412
_exptl_crystal_density_method 'not measured'
_exptl_crystal_description needle
_exptl_crystal_F_000 2928
_exptl_crystal_size_max 0.15
_exptl_crystal_size_mid 0.06
_exptl_crystal_size_min 0.03
_refine_diff_density_max 1.584
_refine_diff_density_min -1.902
_refine_diff_density_rms 0.251
_refine_ls_extinction_method none
_refine_ls_goodness_of_fit_ref 1.191
_refine_ls_hydrogen_treatment constr
_refine_ls_matrix_type full
_refine_ls_number_parameters 286
_refine_ls_number_reflns 5091
_refine_ls_number_restraints 0
_refine_ls_restrained_S_all 1.191
_refine_ls_R_factor_all 0.0643
_refine_ls_R_factor_gt 0.0258
_refine_ls_shift/su_max 0.001
_refine_ls_shift/su_mean 0.000
_refine_ls_structure_factor_coef Fsqd
_refine_ls_weighting_details 'calc w=1/[\s^2^(Fo^2^)+(0.0367P)^2^+0.0000P] where P=(Fo^2^+2Fc^2^)/3'
_refine_ls_weighting_scheme calc
_refine_ls_wR_factor_gt 0.0522
_refine_ls_wR_factor_ref 0.0836
_reflns_number_gt 3433
_reflns_number_total 5091
_reflns_threshold_expression >2sigma(I)
_cod_data_source_file ic701908q-file006.cif
_cod_data_source_block yt1007
_cod_database_code 4304405

loop_
_symmetry_equiv_pos_as_xyz
'x, y, z'
'-x+1/2, -y, z+1/2'
'x+1/2, -y+1/2, -z'
'-x, y+1/2, -z+1/2'
'-x, -y, -z'
'x-1/2, y, -z-1/2'
'-x-1/2, y-1/2, z'
'x, -y-1/2, z-1/2'

loop_
_atom_site_label
_atom_site_type_symbol
_atom_site_fract_x
_atom_site_fract_y
_atom_site_fract_z
_atom_site_U_iso_or_equiv
_atom_site_adp_type
_atom_site_occupancy
_atom_site_symmetry_multiplicity
_atom_site_calc_flag
_atom_site_refinement_flags
_atom_site_disorder_assembly
_atom_site_disorder_group
Re1 Re 0.742920(18) 0.01907(2) 0.054996(12) 0.02683(9) Uani 1 1 d . . .
Re2 Re 0.62932(2) -0.03652(2) 0.298008(12) 0.02780(9) Uani 1 1 d . . .
C2 C 0.6073(5) 0.2875(6) 0.2398(3) 0.0372(19) Uani 1 1 d . . .
H2A H 0.5752 0.3297 0.2101 0.056 Uiso 1 1 calc R . .
H2B H 0.6358 0.3332 0.2694 0.056 Uiso 1 1 calc R . .
H2C H 0.5662 0.2411 0.2607 0.056 Uiso 1 1 calc R . .
C3 C 0.6752(5) 0.2246(5) 0.2080(3) 0.0261(16) Uani 1 1 d . . .
C4 C 0.7601(5) 0.2019(5) 0.2256(3) 0.0313(17) Uani 1 1 d . . .
H4 H 0.7893 0.2270 0.2608 0.038 Uiso 1 1 calc R . .
C5 C 0.7952(5) 0.1353(5) 0.1819(3) 0.0288(16) Uani 1 1 d . . .
C6 C 0.8840(5) 0.0859(6) 0.1810(3) 0.0390(19) Uani 1 1 d . . .
H6A H 0.9054 0.0822 0.1391 0.059 Uiso 1 1 calc R . .
H6B H 0.8801 0.0156 0.1980 0.059 Uiso 1 1 calc R . .
H6C H 0.9248 0.1275 0.2054 0.059 Uiso 1 1 calc R . .
C7 C 0.3967(5) 0.0958(6) 0.1454(3) 0.0366(18) Uani 1 1 d . . .
H7A H 0.4187 0.1438 0.1764 0.055 Uiso 1 1 calc R . .
H7B H 0.3518 0.0505 0.1633 0.055 Uiso 1 1 calc R . .
H7C H 0.3708 0.1354 0.1119 0.055 Uiso 1 1 calc R . .
C8 C 0.4698(5) 0.0319(5) 0.1223(3) 0.0268(15) Uani 1 1 d . . .
C9 C 0.4741(5) -0.0729(5) 0.1084(3) 0.0337(17) Uani 1 1 d . . .
H9 H 0.4278 -0.1218 0.1128 0.040 Uiso 1 1 calc R . .
C10 C 0.5574(5) -0.0936(5) 0.0870(3) 0.0321(17) Uani 1 1 d . . .
C11 C 0.5961(6) -0.1949(6) 0.0668(4) 0.053(2) Uani 1 1 d . . .
H11A H 0.6523 -0.2062 0.0875 0.079 Uiso 1 1 calc R . .
H11B H 0.6058 -0.1931 0.0228 0.079 Uiso 1 1 calc R . .
H11C H 0.5556 -0.2516 0.0767 0.079 Uiso 1 1 calc R . .
C12 C 0.5151(5) 0.3738(5) 0.0539(3) 0.0319(16) Uani 1 1 d . . .
H12A H 0.4765 0.3353 0.0815 0.048 Uiso 1 1 calc R . .
H12B H 0.4800 0.4049 0.0214 0.048 Uiso 1 1 calc R . .
H12C H 0.5455 0.4287 0.0765 0.048 Uiso 1 1 calc R . .
C13 C 0.5810(4) 0.3015(5) 0.0272(3) 0.0244(15) Uani 1 1 d . . .
C14 C 0.6267(5) 0.3057(5) -0.0260(3) 0.0291(16) Uani 1 1 d . . .
H14 H 0.6212 0.3574 -0.0565 0.035 Uiso 1 1 calc R . .
C15 C 0.6830(5) 0.2200(5) -0.0274(3) 0.0296(17) Uani 1 1 d . . .
C16 C 0.7461(5) 0.1883(7) -0.0757(3) 0.0408(19) Uani 1 1 d . . .
H16A H 0.7400 0.1137 -0.0836 0.061 Uiso 1 1 calc R . .
H16B H 0.8062 0.2032 -0.0623 0.061 Uiso 1 1 calc R . .
H16C H 0.7337 0.2272 -0.1129 0.061 Uiso 1 1 calc R . .
C1 C 0.5855(4) 0.1740(5) 0.1157(3) 0.0201(14) Uani 1 1 d . . .
H1 H 0.5390 0.2192 0.1340 0.024 Uiso 1 1 calc R . .
N1 N 0.7349(4) 0.1181(4) 0.1386(2) 0.0251(13) Uani 1 1 d . . .
N2 N 0.6058(4) -0.0065(4) 0.0874(3) 0.0284(13) Uani 1 1 d . . .
N3 N 0.6727(4) 0.1640(4) 0.0235(2) 0.0244(13) Uani 1 1 d . . .
N4 N 0.6615(3) 0.1729(4) 0.1556(2) 0.0204(12) Uani 1 1 d . . .
N5 N 0.5508(4) 0.0696(4) 0.1082(2) 0.0220(12) Uani 1 1 d . . .
N6 N 0.6094(4) 0.2150(4) 0.0569(2) 0.0234(12) Uani 1 1 d . . .
O1 O 0.7107(4) -0.0380(4) -0.0117(2) 0.0408(13) Uani 1 1 d . . .
O2 O 0.8390(3) 0.0815(4) 0.0370(2) 0.0354(12) Uani 1 1 d . . .
O3 O 0.7759(3) -0.0822(4) 0.0998(2) 0.0349(12) Uani 1 1 d . . .
O4 O 0.5727(4) 0.0156(5) 0.2387(3) 0.0562(17) Uani 1 1 d . . .
O5 O 0.5879(4) -0.1580(4) 0.3154(3) 0.0475(15) Uani 1 1 d . . .
O6 O 0.6170(6) 0.0424(5) 0.3586(3) 0.079(2) Uani 1 1 d . . .
O7 O 0.7387(4) -0.0478(4) 0.2818(3) 0.0592(17) Uani 1 1 d . . .

loop_
_atom_site_aniso_label
_atom_site_aniso_U_11
_atom_site_aniso_U_22
_atom_site_aniso_U_33
_atom_site_aniso_U_23
_atom_site_aniso_U_13
_atom_site_aniso_U_12
Re1 0.02331(16) 0.02911(15) 0.02806(16) -0.00608(12) 0.00117(12) 0.00370(12)
Re2 0.02809(17) 0.02905(15) 0.02625(16) -0.00023(11) -0.00266(12) -0.00170(12)
C2 0.035(5) 0.039(4) 0.037(5) -0.017(3) -0.001(4) 0.003(3)
C3 0.032(4) 0.022(3) 0.024(4) -0.001(3) -0.002(3) -0.002(3)
C4 0.041(5) 0.026(3) 0.027(4) -0.002(3) -0.007(3) 0.002(3)
C5 0.023(4) 0.029(4) 0.034(4) 0.002(3) -0.011(3) -0.001(3)
C6 0.037(5) 0.047(5) 0.033(4) -0.007(4) -0.008(4) 0.013(4)
C7 0.025(4) 0.042(4) 0.042(5) -0.001(4) 0.006(3) -0.004(3)
C8 0.021(4) 0.033(4) 0.026(4) 0.003(3) -0.007(3) -0.006(3)
C9 0.030(4) 0.030(4) 0.042(5) -0.004(3) -0.001(3) -0.008(3)
C10 0.027(4) 0.030(4) 0.040(4) -0.006(3) -0.002(3) -0.002(3)
C11 0.042(5) 0.026(4) 0.090(7) -0.020(4) -0.014(5) -0.004(4)
C12 0.026(4) 0.029(4) 0.040(4) 0.007(3) -0.002(3) 0.004(3)
C13 0.020(4) 0.024(3) 0.029(4) 0.004(3) -0.005(3) -0.003(3)
C14 0.030(4) 0.032(4) 0.025(4) 0.007(3) -0.008(3) -0.008(3)
C15 0.024(4) 0.041(4) 0.024(4) 0.005(3) -0.001(3) -0.017(3)
C16 0.037(5) 0.059(5) 0.027(4) 0.001(4) 0.010(4) -0.008(4)
C1 0.021(4) 0.020(3) 0.020(3) -0.003(3) 0.003(3) 0.004(3)
N1 0.024(3) 0.028(3) 0.023(3) -0.002(2) 0.002(2) 0.002(2)
N2 0.022(3) 0.030(3) 0.033(3) -0.016(3) 0.001(3) -0.001(3)
N3 0.021(3) 0.035(3) 0.017(3) -0.003(2) 0.004(2) 0.001(3)
N4 0.020(3) 0.019(3) 0.022(3) -0.001(2) -0.002(2) 0.001(2)
N5 0.023(3) 0.021(3) 0.022(3) -0.002(2) -0.003(2) -0.001(2)
N6 0.024(3) 0.024(3) 0.023(3) 0.002(2) -0.001(2) -0.003(2)
O1 0.040(3) 0.044(3) 0.038(3) -0.016(2) -0.005(2) 0.005(3)
O2 0.024(3) 0.043(3) 0.040(3) -0.006(2) 0.007(2) 0.001(2)
O3 0.034(3) 0.030(3) 0.040(3) -0.005(2) 0.000(2) 0.008(2)
O4 0.054(4) 0.068(4) 0.046(4) 0.022(3) -0.013(3) -0.013(3)
O5 0.043(4) 0.042(3) 0.058(4) 0.009(3) 0.004(3) -0.008(3)
O6 0.117(7) 0.064(4) 0.057(4) -0.035(3) -0.008(4) 0.003(4)
O7 0.029(3) 0.043(3) 0.106(5) 0.005(3) 0.007(3) -0.009(3)

loop_
_atom_type_symbol
_atom_type_description
_atom_type_scat_dispersion_real
_atom_type_scat_dispersion_imag
_atom_type_scat_source
C C 0.0033 0.0016 'International Tables Vol C Tables 4.2.6.8 and 6.1.1.4'
H H 0.0000 0.0000 'International Tables Vol C Tables 4.2.6.8 and 6.1.1.4'
N N 0.0061 0.0033 'International Tables Vol C Tables 4.2.6.8 and 6.1.1.4'
O O 0.0106 0.0060 'International Tables Vol C Tables 4.2.6.8 and 6.1.1.4'
Re Re -1.0185 7.2310 'International Tables Vol C Tables 4.2.6.8 and 6.1.1.4'

loop_
_geom_angle_atom_site_label_1
_geom_angle_atom_site_label_2
_geom_angle_atom_site_label_3
_geom_angle
_geom_angle_site_symmetry_1
_geom_angle_site_symmetry_3
_geom_angle_publ_flag
O3 Re1 O2 103.9(2) . . ?
O3 Re1 O1 104.6(2) . . ?
O2 Re1 O1 104.2(3) . . ?
O3 Re1 N2 88.7(2) . . ?
O2 Re1 N2 160.3(2) . . ?
O1 Re1 N2 86.8(2) . . ?
O3 Re1 N1 88.5(2) . . ?
O2 Re1 N1 88.3(2) . . ?
O1 Re1 N1 158.7(2) . . ?
N2 Re1 N1 76.71(19) . . ?
O3 Re1 N3 161.0(2) . . ?
O2 Re1 N3 86.9(2) . . ?
O1 Re1 N3 87.4(2) . . ?
N2 Re1 N3 77.2(2) . . ?
N1 Re1 N3 76.00(19) . . ?
O6 Re2 O4 108.3(4) . . ?
O6 Re2 O7 108.9(4) . . ?
O4 Re2 O7 111.5(3) . . ?
O6 Re2 O5 109.2(3) . . ?
O4 Re2 O5 110.0(3) . . ?
O7 Re2 O5 108.9(3) . . ?
C3 C2 H2A 109.5 . . ?
C3 C2 H2B 109.5 . . ?
H2A C2 H2B 109.5 . . ?
C3 C2 H2C 109.5 . . ?
H2A C2 H2C 109.5 . . ?
H2B C2 H2C 109.5 . . ?
N4 C3 C4 106.3(6) . . ?
N4 C3 C2 124.3(6) . . ?
C4 C3 C2 129.3(6) . . ?
C3 C4 C5 107.1(6) . . ?
C3 C4 H4 126.5 . . ?
C5 C4 H4 126.5 . . ?
N1 C5 C4 109.3(6) . . ?
N1 C5 C6 122.6(6) . . ?
C4 C5 C6 128.0(6) . . ?
C5 C6 H6A 109.5 . . ?
C5 C6 H6B 109.5 . . ?
H6A C6 H6B 109.5 . . ?
C5 C6 H6C 109.5 . . ?
H6A C6 H6C 109.5 . . ?
H6B C6 H6C 109.5 . . ?
C8 C7 H7A 109.5 . . ?
C8 C7 H7B 109.5 . . ?
H7A C7 H7B 109.5 . . ?
C8 C7 H7C 109.5 . . ?
H7A C7 H7C 109.5 . . ?
H7B C7 H7C 109.5 . . ?
N5 C8 C9 104.8(6) . . ?
N5 C8 C7 124.3(6) . . ?
C9 C8 C7 130.9(7) . . ?
C10 C9 C8 107.9(6) . . ?
C10 C9 H9 126.1 . . ?
C8 C9 H9 126.1 . . ?
N2 C10 C9 110.0(6) . . ?
N2 C10 C11 120.8(7) . . ?
C9 C10 C11 129.2(7) . . ?
C10 C11 H11A 109.5 . . ?
C10 C11 H11B 109.5 . . ?
H11A C11 H11B 109.5 . . ?
C10 C11 H11C 109.5 . . ?
H11A C11 H11C 109.5 . . ?
H11B C11 H11C 109.5 . . ?
C13 C12 H12A 109.5 . . ?
C13 C12 H12B 109.5 . . ?
H12A C12 H12B 109.5 . . ?
C13 C12 H12C 109.5 . . ?
H12A C12 H12C 109.5 . . ?
H12B C12 H12C 109.5 . . ?
N6 C13 C14 106.5(6) . . ?
N6 C13 C12 122.3(6) . . ?
C14 C13 C12 131.1(6) . . ?
C13 C14 C15 107.5(6) . . ?
C13 C14 H14 126.3 . . ?
C15 C14 H14 126.3 . . ?
N3 C15 C14 109.5(6) . . ?
N3 C15 C16 121.6(7) . . ?
C14 C15 C16 128.9(7) . . ?
C15 C16 H16A 109.5 . . ?
C15 C16 H16B 109.5 . . ?
H16A C16 H16B 109.5 . . ?
C15 C16 H16C 109.5 . . ?
H16A C16 H16C 109.5 . . ?
H16B C16 H16C 109.5 . . ?
N6 C1 N4 110.2(5) . . ?
N6 C1 N5 109.1(5) . . ?
N4 C1 N5 110.4(5) . . ?
N6 C1 H1 109.0 . . ?
N4 C1 H1 109.0 . . ?
N5 C1 H1 109.0 . . ?
C5 N1 N4 106.1(5) . . ?
C5 N1 Re1 129.8(5) . . ?
N4 N1 Re1 124.0(4) . . ?
C10 N2 N5 105.3(6) . . ?
C10 N2 Re1 129.5(5) . . ?
N5 N2 Re1 125.0(4) . . ?
C15 N3 N6 105.8(5) . . ?
C15 N3 Re1 130.2(5) . . ?
N6 N3 Re1 124.0(4) . . ?
C3 N4 N1 111.1(5) . . ?
C3 N4 C1 129.5(6) . . ?
N1 N4 C1 119.3(5) . . ?
C8 N5 N2 112.0(5) . . ?
C8 N5 C1 129.3(6) . . ?
N2 N5 C1 118.5(5) . . ?
C13 N6 N3 110.7(5) . . ?
C13 N6 C1 130.5(6) . . ?
N3 N6 C1 118.7(5) . . ?

loop_
_geom_bond_atom_site_label_1
_geom_bond_atom_site_label_2
_geom_bond_distance
_geom_bond_site_symmetry_2
_geom_bond_publ_flag
Re1 O3 1.710(5) . ?
Re1 O2 1.715(5) . ?
Re1 O1 1.715(5) . ?
Re1 N2 2.229(6) . ?
Re1 N1 2.243(5) . ?
Re1 N3 2.258(5) . ?
Re2 O6 1.688(6) . ?
Re2 O4 1.702(5) . ?
Re2 O7 1.709(6) . ?
Re2 O5 1.728(5) . ?
C2 C3 1.487(9) . ?
C2 H2A 0.9800 . ?
C2 H2B 0.9800 . ?
C2 H2C 0.9800 . ?
C3 N4 1.350(8) . ?
C3 C4 1.380(10) . ?
C4 C5 1.395(10) . ?
C4 H4 0.9500 . ?
C5 N1 1.341(8) . ?
C5 C6 1.493(10) . ?
C6 H6A 0.9800 . ?
C6 H6B 0.9800 . ?
C6 H6C 0.9800 . ?
C7 C8 1.474(10) . ?
C7 H7A 0.9800 . ?
C7 H7B 0.9800 . ?
C7 H7C 0.9800 . ?
C8 N5 1.359(8) . ?
C8 C9 1.384(9) . ?
C9 C10 1.378(10) . ?
C9 H9 0.9500 . ?
C10 N2 1.340(9) . ?
C10 C11 1.498(10) . ?
C11 H11A 0.9800 . ?
C11 H11B 0.9800 . ?
C11 H11C 0.9800 . ?
C12 C13 1.489(9) . ?
C12 H12A 0.9800 . ?
C12 H12B 0.9800 . ?
C12 H12C 0.9800 . ?
C13 N6 1.360(8) . ?
C13 C14 1.364(9) . ?
C14 C15 1.396(10) . ?
C14 H14 0.9500 . ?
C15 N3 1.343(8) . ?
C15 C16 1.489(10) . ?
C16 H16A 0.9800 . ?
C16 H16B 0.9800 . ?
C16 H16C 0.9800 . ?
C1 N6 1.445(8) . ?
C1 N4 1.452(8) . ?
C1 N5 1.453(8) . ?
C1 H1 1.0000 . ?
N1 N4 1.372(7) . ?
N2 N5 1.368(7) . ?
N3 N6 1.379(7) . ?

loop_
_geom_torsion_atom_site_label_1
_geom_torsion_atom_site_label_2
_geom_torsion_atom_site_label_3
_geom_torsion_atom_site_label_4
_geom_torsion
_geom_torsion_site_symmetry_1
_geom_torsion_site_symmetry_2
_geom_torsion_site_symmetry_3
_geom_torsion_site_symmetry_4
_geom_torsion_publ_flag
N4 C3 C4 C5 -0.2(8) . . . . ?
C2 C3 C4 C5 176.6(7) . . . . ?
C3 C4 C5 N1 0.6(8) . . . . ?
C3 C4 C5 C6 -178.0(7) . . . . ?
N5 C8 C9 C10 0.4(8) . . . . ?
C7 C8 C9 C10 178.6(7) . . . . ?
C8 C9 C10 N2 0.6(9) . . . . ?
C8 C9 C10 C11 178.9(8) . . . . ?
N6 C13 C14 C15 -0.1(8) . . . . ?
C12 C13 C14 C15 177.4(7) . . . . ?
C13 C14 C15 N3 0.0(8) . . . . ?
C13 C14 C15 C16 179.4(7) . . . . ?
C4 C5 N1 N4 -0.8(7) . . . . ?
C6 C5 N1 N4 177.9(6) . . . . ?
C4 C5 N1 Re1 -179.4(4) . . . . ?
C6 C5 N1 Re1 -0.6(10) . . . . ?
O3 Re1 N1 C5 52.3(6) . . . . ?
O2 Re1 N1 C5 -51.6(6) . . . . ?
O1 Re1 N1 C5 -178.6(6) . . . . ?
N2 Re1 N1 C5 141.3(6) . . . . ?
N3 Re1 N1 C5 -138.8(6) . . . . ?
O3 Re1 N1 N4 -126.0(5) . . . . ?
O2 Re1 N1 N4 130.0(5) . . . . ?
O1 Re1 N1 N4 3.1(9) . . . . ?
N2 Re1 N1 N4 -37.0(5) . . . . ?
N3 Re1 N1 N4 42.8(4) . . . . ?
C9 C10 N2 N5 -1.3(8) . . . . ?
C11 C10 N2 N5 -179.8(7) . . . . ?
C9 C10 N2 Re1 -176.6(5) . . . . ?
C11 C10 N2 Re1 4.9(11) . . . . ?
O3 Re1 N2 C10 -53.8(6) . . . . ?
O2 Re1 N2 C10 175.9(7) . . . . ?
O1 Re1 N2 C10 51.0(6) . . . . ?
N1 Re1 N2 C10 -142.6(6) . . . . ?
N3 Re1 N2 C10 139.0(6) . . . . ?
O3 Re1 N2 N5 131.7(5) . . . . ?
O2 Re1 N2 N5 1.4(10) . . . . ?
O1 Re1 N2 N5 -123.5(5) . . . . ?
N1 Re1 N2 N5 42.9(5) . . . . ?
N3 Re1 N2 N5 -35.5(5) . . . . ?
C14 C15 N3 N6 0.1(7) . . . . ?
C16 C15 N3 N6 -179.4(6) . . . . ?
C14 C15 N3 Re1 -177.9(4) . . . . ?
C16 C15 N3 Re1 2.6(9) . . . . ?
O3 Re1 N3 C15 173.6(6) . . . . ?
O2 Re1 N3 C15 48.1(6) . . . . ?
O1 Re1 N3 C15 -56.3(6) . . . . ?
N2 Re1 N3 C15 -143.6(6) . . . . ?
N1 Re1 N3 C15 137.2(6) . . . . ?
O3 Re1 N3 N6 -4.0(10) . . . . ?
O2 Re1 N3 N6 -129.5(5) . . . . ?
O1 Re1 N3 N6 126.1(5) . . . . ?
N2 Re1 N3 N6 38.8(5) . . . . ?
N1 Re1 N3 N6 -40.5(5) . . . . ?
C4 C3 N4 N1 -0.3(7) . . . . ?
C2 C3 N4 N1 -177.3(6) . . . . ?
C4 C3 N4 C1 -175.9(6) . . . . ?
C2 C3 N4 C1 7.1(11) . . . . ?
C5 N1 N4 C3 0.7(7) . . . . ?
Re1 N1 N4 C3 179.4(4) . . . . ?
C5 N1 N4 C1 176.8(5) . . . . ?
Re1 N1 N4 C1 -4.5(7) . . . . ?
N6 C1 N4 C3 117.0(7) . . . . ?
N5 C1 N4 C3 -122.4(7) . . . . ?
N6 C1 N4 N1 -58.3(7) . . . . ?
N5 C1 N4 N1 62.3(7) . . . . ?
C9 C8 N5 N2 -1.2(7) . . . . ?
C7 C8 N5 N2 -179.6(6) . . . . ?
C9 C8 N5 C1 -177.3(6) . . . . ?
C7 C8 N5 C1 4.3(11) . . . . ?
C10 N2 N5 C8 1.5(7) . . . . ?
Re1 N2 N5 C8 177.1(4) . . . . ?
C10 N2 N5 C1 178.1(5) . . . . ?
Re1 N2 N5 C1 -6.3(8) . . . . ?
N6 C1 N5 C8 -119.0(7) . . . . ?
N4 C1 N5 C8 119.7(7) . . . . ?
N6 C1 N5 N2 65.1(7) . . . . ?
N4 C1 N5 N2 -56.2(7) . . . . ?
C14 C13 N6 N3 0.1(7) . . . . ?
C12 C13 N6 N3 -177.6(6) . . . . ?
C14 C13 N6 C1 178.1(6) . . . . ?
C12 C13 N6 C1 0.4(11) . . . . ?
C15 N3 N6 C13 -0.1(7) . . . . ?
Re1 N3 N6 C13 178.0(4) . . . . ?
C15 N3 N6 C1 -178.4(5) . . . . ?
Re1 N3 N6 C1 -0.2(7) . . . . ?
N4 C1 N6 C13 -117.3(7) . . . . ?
N5 C1 N6 C13 121.3(7) . . . . ?
N4 C1 N6 N3 60.6(7) . . . . ?
N5 C1 N6 N3 -60.8(7) . . . . ?
